data_4331300
loop_
_publ_author_name
'Maria Barsukova-Stuckart'
'Natalya V. Izarova'
'Ryan A. Barrett'
'Zhenxing Wang'
'Johan van Tol'
'Harold W. Kroto'
'Naresh S. Dalal'
'Pablo Jim\'enez-Lozano'
'Jorge J. Carb\'o'
'Josep M. Poblet'
'Marc S. von Gernler'
'Thomas Drewello'
'Pedro de Oliveira'
'Bineta Keita'
'Ulrich Kortz'

_publ_contact_author_address
;Jacobs University
School of Engineering and Science
P.O. Box 750 561
28725 Bremen
Germany
;
_publ_contact_author_email u.kortz@jacobs-university.de
_publ_contact_author_fax '+49-421-200 3229'
_publ_contact_author_name 'Ulrich Kortz'
_publ_contact_author_phone '+49-421-200 3235'
_publ_section_title
;
 Polyoxopalladates Encapsulating 8-Coordinated Metal Ions, [MO8PdII12L8]n-
 (M = Sc3+, Mn2+, Fe3+, Co2+, Ni2+, Cu2+, Zn2+, Lu3+; L = PhAsO32-,
 PhPO32-, SeO32-)
;
_journal_name_full 'Inorganic Chemistry'
_journal_page_first 13214
_journal_page_last 13228
_journal_paper_doi 10.1021/ic301537n
_journal_volume 51
_journal_year 2012
_chemical_formula_sum 'C48 H78 As8 Cu Na6 O51 Pd12'
_chemical_formula_weight 3548.74
_chemical_name_systematic
; 
 ? 
;
_space_group_IT_number 87
_symmetry_cell_setting tetragonal
_symmetry_space_group_name_Hall '-I 4'
_symmetry_space_group_name_H-M 'I 4/m'
_atom_sites_solution_hydrogens geom
_atom_sites_solution_primary direct
_atom_sites_solution_secondary difmap
_audit_creation_method SHELXL-97
_cell_angle_alpha 90.00
_cell_angle_beta 90.00
_cell_angle_gamma 90.00
_cell_formula_units_Z 2
_cell_length_a 15.8988(5)
_cell_length_b 15.8988(5)
_cell_length_c 25.1299(11)
_cell_measurement_reflns_used 9187
_cell_measurement_temperature 173(2)
_cell_measurement_theta_max 37.97
_cell_measurement_theta_min 3.72
_cell_volume 6352.1(4)
_computing_cell_refinement 'Bruker SAINT'
_computing_data_collection 'Bruker APEX2'
_computing_data_reduction 'Bruker SAINT'
_computing_molecular_graphics 'Bruker SHELXTL'
_computing_publication_material 'Bruker SHELXTL'
_computing_structure_refinement 'SHELXL-97 (Sheldrick, 2008)'
_computing_structure_solution 'SHELXS-97 (Sheldrick, 2008)'
_diffrn_ambient_temperature 173(2)
_diffrn_measured_fraction_theta_full 0.989
_diffrn_measured_fraction_theta_max 0.989
_diffrn_measurement_device_type 'Bruker APEX-II CCD'
_diffrn_measurement_method '\f and \w scans'
_diffrn_radiation_monochromator graphite
_diffrn_radiation_source 'fine-focus sealed tube'
_diffrn_radiation_type MoK\a
_diffrn_radiation_wavelength 0.71073
_diffrn_reflns_av_R_equivalents 0.1012
_diffrn_reflns_av_sigmaI/netI 0.0463
_diffrn_reflns_limit_h_max 24
_diffrn_reflns_limit_h_min -21
_diffrn_reflns_limit_k_max 22
_diffrn_reflns_limit_k_min -24
_diffrn_reflns_limit_l_max 38
_diffrn_reflns_limit_l_min -38
_diffrn_reflns_number 31708
_diffrn_reflns_theta_full 33.15
_diffrn_reflns_theta_max 33.15
_diffrn_reflns_theta_min 3.62
_exptl_absorpt_coefficient_mu 3.974
_exptl_absorpt_correction_T_max 0.3628
_exptl_absorpt_correction_T_min 0.3368
_exptl_absorpt_correction_type multi-scan
_exptl_absorpt_process_details SADABS
_exptl_crystal_colour red
_exptl_crystal_density_diffrn 1.855
_exptl_crystal_description block
_exptl_crystal_F_000 3370
_exptl_crystal_size_max 0.35
_exptl_crystal_size_mid 0.34
_exptl_crystal_size_min 0.32
_refine_diff_density_max 4.610
_refine_diff_density_min -1.777
_refine_diff_density_rms 0.452
_refine_ls_extinction_method none
_refine_ls_goodness_of_fit_ref 1.093
_refine_ls_hydrogen_treatment constr
_refine_ls_matrix_type full
_refine_ls_number_parameters 151
_refine_ls_number_reflns 6125
_refine_ls_number_restraints 0
_refine_ls_restrained_S_all 1.093
_refine_ls_R_factor_all 0.0689
_refine_ls_R_factor_gt 0.0549
_refine_ls_shift/su_max 0.001
_refine_ls_shift/su_mean 0.000
_refine_ls_structure_factor_coef Fsqd
_refine_ls_weighting_details 'calc w=1/[\s^2^(Fo^2^)+(0.1396P)^2^+25.7083P] where P=(Fo^2^+2Fc^2^)/3'
_refine_ls_weighting_scheme calc
_refine_ls_wR_factor_gt 0.1764
_refine_ls_wR_factor_ref 0.2070
_reflns_number_gt 5224
_reflns_number_total 6125
_reflns_threshold_expression >2sigma(I)
_cod_data_source_file ic301537n_si_001_06.cif
_cod_data_source_block CuPd12(PhAs)8_Na-1f
_cod_database_code 4331300

loop_
_symmetry_equiv_pos_as_xyz
'x, y, z'
'-x, -y, z'
'-y, x, z'
'y, -x, z'
'x+1/2, y+1/2, z+1/2'
'-x+1/2, -y+1/2, z+1/2'
'-y+1/2, x+1/2, z+1/2'
'y+1/2, -x+1/2, z+1/2'
'-x, -y, -z'
'x, y, -z'
'y, -x, -z'
'-y, x, -z'
'-x+1/2, -y+1/2, -z+1/2'
'x+1/2, y+1/2, -z+1/2'
'y+1/2, -x+1/2, -z+1/2'
'-y+1/2, x+1/2, -z+1/2'

loop_
_atom_site_label
_atom_site_type_symbol
_atom_site_fract_x
_atom_site_fract_y
_atom_site_fract_z
_atom_site_U_iso_or_equiv
_atom_site_adp_type
_atom_site_occupancy
_atom_site_symmetry_multiplicity
_atom_site_calc_flag
_atom_site_refinement_flags
Cu1 Cu 0.5000 0.5000 0.5000 0.0126(2) Uani 1 8 d S
Pd1 Pd 0.57208(3) 0.30357(3) 0.5000 0.02181(12) Uani 1 2 d S
Pd2 Pd 0.634027(19) 0.437809(19) 0.406657(12) 0.02346(12) Uani 1 1 d .
As1 As 0.59132(3) 0.24766(3) 0.379714(16) 0.02426(13) Uani 1 1 d .
O1 O 0.6097(2) 0.53998(19) 0.44801(12) 0.0278(6) Uani 1 1 d .
O1A1 O 0.6051(3) 0.2171(2) 0.44347(13) 0.0385(8) Uani 1 1 d .
O2A1 O 0.4892(2) 0.2671(3) 0.36661(17) 0.0416(9) Uani 1 1 d .
O3A1 O 0.6523(3) 0.3302(2) 0.36306(16) 0.0374(7) Uani 1 1 d .
C1 C 0.6278(3) 0.1582(3) 0.33501(18) 0.0309(8) Uani 1 1 d .
C2 C 0.5968(6) 0.0779(4) 0.3434(3) 0.062(2) Uani 1 1 d .
H2A H 0.5583 0.0668 0.3715 0.075 Uiso 1 1 calc R
C3 C 0.6236(9) 0.0138(6) 0.3094(4) 0.087(3) Uani 1 1 d .
H3A H 0.6040 -0.0420 0.3148 0.105 Uiso 1 1 calc R
C4 C 0.6783(6) 0.0307(5) 0.2681(4) 0.071(2) Uani 1 1 d .
H4A H 0.6965 -0.0139 0.2457 0.086 Uiso 1 1 calc R
C5 C 0.7066(5) 0.1106(6) 0.2587(3) 0.062(2) Uani 1 1 d .
H5A H 0.7427 0.1218 0.2294 0.075 Uiso 1 1 calc R
C6 C 0.6817(4) 0.1755(4) 0.2928(3) 0.0480(13) Uani 1 1 d .
H6A H 0.7015 0.2312 0.2872 0.058 Uiso 1 1 calc R
Na1 Na 0.795(3) 0.172(3) 0.5000 0.063(8) Uiso 0.12 2 d SP
Na2 Na 0.6638(15) 0.1251(16) 0.5000 0.078(6) Uiso 0.25 2 d SP
O1W O 0.5767(3) 0.4006(3) 0.2698(2) 0.0531(10) Uiso 1 1 d .
O2W O 0.8290(7) -0.1013(7) 0.3305(4) 0.055(2) Uiso 0.50 1 d P
O3W O 0.9583(9) -0.1678(9) 0.3895(6) 0.070(3) Uiso 0.50 1 d P
O4W O 0.8240(14) 0.3155(15) 0.3756(9) 0.058(5) Uiso 0.25 1 d P
O5W O 0.9474(12) -0.0389(12) 0.4458(7) 0.046(4) Uiso 0.25 1 d P
O6W O 0.7750(14) 0.1719(14) 0.4640(9) 0.058(5) Uiso 0.25 1 d P
O7W O 0.7046(16) 0.0786(17) 0.4621(10) 0.068(6) Uiso 0.25 1 d P

loop_
_atom_site_aniso_label
_atom_site_aniso_U_11
_atom_site_aniso_U_22
_atom_site_aniso_U_33
_atom_site_aniso_U_23
_atom_site_aniso_U_13
_atom_site_aniso_U_12
Cu1 0.0130(3) 0.0130(3) 0.0118(4) 0.000 0.000 0.000
Pd1 0.02357(19) 0.02431(19) 0.0176(2) 0.000 0.000 -0.00077(12)
Pd2 0.02638(17) 0.02279(16) 0.02120(17) -0.00060(8) -0.00057(9) -0.00158(9)
As1 0.0300(2) 0.02218(19) 0.0206(2) -0.00428(12) -0.00018(13) 0.00325(13)
O1 0.0329(14) 0.0256(13) 0.0250(13) -0.0028(10) -0.0092(11) 0.0023(10)
O1A1 0.064(2) 0.0308(16) 0.0207(13) -0.0017(11) -0.0009(13) 0.0144(16)
O2A1 0.0324(17) 0.049(2) 0.0437(19) -0.0194(17) -0.0100(14) 0.0094(15)
O3A1 0.0456(19) 0.0297(15) 0.0369(17) -0.0071(13) 0.0124(14) -0.0062(13)
C1 0.038(2) 0.0273(18) 0.0273(18) -0.0098(14) -0.0017(15) 0.0058(15)
C2 0.099(6) 0.034(3) 0.054(4) -0.017(3) 0.021(4) -0.009(3)
C3 0.136(10) 0.047(4) 0.079(6) -0.036(4) 0.011(6) 0.002(5)
C4 0.082(5) 0.063(4) 0.068(5) -0.046(4) -0.009(4) 0.025(4)
C5 0.048(3) 0.081(5) 0.058(4) -0.039(4) 0.010(3) 0.011(3)
C6 0.045(3) 0.048(3) 0.051(3) -0.020(3) 0.012(2) 0.001(2)

loop_
_atom_type_symbol
_atom_type_description
_atom_type_scat_dispersion_real
_atom_type_scat_dispersion_imag
_atom_type_scat_source
C C 0.0033 0.0016 'International Tables Vol C Tables 4.2.6.8 and 6.1.1.4'
H H 0.0000 0.0000 'International Tables Vol C Tables 4.2.6.8 and 6.1.1.4'
O O 0.0106 0.0060 'International Tables Vol C Tables 4.2.6.8 and 6.1.1.4'
Na Na 0.0362 0.0249 'International Tables Vol C Tables 4.2.6.8 and 6.1.1.4'
Cu Cu 0.3201 1.2651 'International Tables Vol C Tables 4.2.6.8 and 6.1.1.4'
As As 0.0499 2.0058 'International Tables Vol C Tables 4.2.6.8 and 6.1.1.4'
Pd Pd -0.9988 1.0072 'International Tables Vol C Tables 4.2.6.8 and 6.1.1.4'

loop_
_geom_angle_atom_site_label_1
_geom_angle_atom_site_label_2
_geom_angle_atom_site_label_3
_geom_angle
_geom_angle_site_symmetry_1
_geom_angle_site_symmetry_3
O1 Cu1 O1 180.0 10_556 2_665
O1 Cu1 O1 70.66(7) 10_556 12_656
O1 Cu1 O1 109.34(7) 2_665 12_656
O1 Cu1 O1 109.34(7) 10_556 4_565
O1 Cu1 O1 70.66(7) 2_665 4_565
O1 Cu1 O1 180.00(13) 12_656 4_565
O1 Cu1 O1 109.73(14) 10_556 9_666
O1 Cu1 O1 70.27(14) 2_665 9_666
O1 Cu1 O1 70.66(7) 12_656 9_666
O1 Cu1 O1 109.34(7) 4_565 9_666
O1 Cu1 O1 109.34(7) 10_556 3_655
O1 Cu1 O1 70.66(7) 2_665 3_655
O1 Cu1 O1 70.27(14) 12_656 3_655
O1 Cu1 O1 109.73(14) 4_565 3_655
O1 Cu1 O1 109.34(7) 9_666 3_655
O1 Cu1 O1 70.66(7) 10_556 11_566
O1 Cu1 O1 109.34(7) 2_665 11_566
O1 Cu1 O1 109.73(14) 12_656 11_566
O1 Cu1 O1 70.27(14) 4_565 11_566
O1 Cu1 O1 70.66(7) 9_666 11_566
O1 Cu1 O1 180.00(13) 3_655 11_566
O1 Cu1 O1 70.27(14) 10_556 .
O1 Cu1 O1 109.73(14) 2_665 .
O1 Cu1 O1 109.34(7) 12_656 .
O1 Cu1 O1 70.66(7) 4_565 .
O1 Cu1 O1 180.0 9_666 .
O1 Cu1 O1 70.66(7) 3_655 .
O1 Cu1 O1 109.34(7) 11_566 .
O1 Pd1 O1 83.3(2) 11_566 4_565
O1 Pd1 O1A1 177.58(14) 11_566 .
O1 Pd1 O1A1 94.37(14) 4_565 .
O1 Pd1 O1A1 94.37(14) 11_566 10_556
O1 Pd1 O1A1 177.58(14) 4_565 10_556
O1A1 Pd1 O1A1 88.00(19) . 10_556
O1 Pd1 Na2 137.91(12) 11_566 .
O1 Pd1 Na2 137.91(12) 4_565 .
O1A1 Pd1 Na2 44.36(11) . .
O1A1 Pd1 Na2 44.36(11) 10_556 .
O1 Pd2 O1 83.6(2) . 4_565
O1 Pd2 O2A1 94.69(15) . 3_655
O1 Pd2 O2A1 177.72(15) 4_565 3_655
O1 Pd2 O3A1 176.82(15) . .
O1 Pd2 O3A1 93.99(15) 4_565 .
O2A1 Pd2 O3A1 87.75(15) 3_655 .
O3A1 As1 O2A1 111.3(2) . .
O3A1 As1 O1A1 112.6(2) . .
O2A1 As1 O1A1 111.3(2) . .
O3A1 As1 C1 105.1(2) . .
O2A1 As1 C1 108.38(19) . .
O1A1 As1 C1 107.80(19) . .
Pd1 O1 Pd2 115.31(16) 3_655 .
Pd1 O1 Pd2 114.97(15) 3_655 3_655
Pd2 O1 Pd2 115.03(14) . 3_655
Pd1 O1 Cu1 103.24(13) 3_655 .
Pd2 O1 Cu1 102.93(14) . .
Pd2 O1 Cu1 102.78(14) 3_655 .
As1 O1A1 Pd1 115.64(18) . .
As1 O1A1 Na2 147.4(4) . .
Pd1 O1A1 Na2 96.0(4) . .
As1 O2A1 Pd2 115.53(19) . 4_565
As1 O3A1 Pd2 115.79(19) . .
C2 C1 C6 121.2(5) . .
C2 C1 As1 119.4(4) . .
C6 C1 As1 119.3(4) . .
C1 C2 C3 118.1(8) . .
C4 C3 C2 120.7(8) . .
C5 C4 C3 121.1(6) . .
C4 C5 C6 119.2(7) . .
C1 C6 C5 119.7(7) . .
O6W Na1 Na2 72(3) 10_556 .
O6W Na1 O7W 53(3) 10_556 10_556
Na2 Na1 O7W 35.5(10) . 10_556
O7W Na2 O7W 88(3) . 10_556
O7W Na2 O6W 95.2(18) . 10_556
O7W Na2 O6W 59.9(15) 10_556 10_556
O7W Na2 Na1 74.8(17) . .
O7W Na2 Na1 74.8(17) 10_556 .
O6W Na2 Na1 25.4(7) 10_556 .
O7W Na2 O1A1 96.3(12) . .
O7W Na2 O1A1 172.0(19) 10_556 .
O6W Na2 O1A1 112.9(12) 10_556 .
Na1 Na2 O1A1 99.8(12) . .
O7W Na2 O1A1 172.0(19) . 10_556
O7W Na2 O1A1 96.3(12) 10_556 10_556
O6W Na2 O1A1 81.3(9) 10_556 10_556
Na1 Na2 O1A1 99.8(12) . 10_556
O1A1 Na2 O1A1 78.6(8) . 10_556
O7W Na2 Pd1 134.2(14) . .
O7W Na2 Pd1 134.2(14) 10_556 .
O6W Na2 Pd1 94.0(10) 10_556 .
Na1 Na2 Pd1 97.4(13) . .
O1A1 Na2 Pd1 39.6(4) . .
O1A1 Na2 Pd1 39.6(4) 10_556 .
O5W O5W O5W 90.000(6) 3_645 4_665

loop_
_geom_bond_atom_site_label_1
_geom_bond_atom_site_label_2
_geom_bond_distance
_geom_bond_site_symmetry_2
Cu1 O1 2.270(4) 10_556
Cu1 O1 2.270(4) 2_665
Cu1 O1 2.270(4) 12_656
Cu1 O1 2.270(4) 4_565
Cu1 O1 2.270(4) 9_666
Cu1 O1 2.270(4) 3_655
Cu1 O1 2.270(4) 11_566
Cu1 O1 2.270(4) .
Pd1 O1 1.967(3) 11_566
Pd1 O1 1.967(3) 4_565
Pd1 O1A1 2.045(3) .
Pd1 O1A1 2.045(3) 10_556
Pd1 Na2 3.19(2) .
Pd2 O1 1.967(3) .
Pd2 O1 1.971(3) 4_565
Pd2 O2A1 2.037(4) 3_655
Pd2 O3A1 2.052(4) .
As1 O3A1 1.685(4) .
As1 O2A1 1.686(4) .
As1 O1A1 1.688(3) .
As1 C1 1.903(4) .
O1 Pd1 1.967(3) 3_655
O1 Pd2 1.972(3) 3_655
O1A1 Na2 2.242(19) .
O2A1 Pd2 2.037(4) 4_565
C1 C2 1.384(8) .
C1 C6 1.391(8) .
C2 C3 1.397(10) .
C3 C4 1.381(15) .
C4 C5 1.368(14) .
C5 C6 1.399(8) .
Na1 Na2 2.21(5) .
Na1 O7W 2.28(5) 10_556
Na2 O6W 2.12(3) 10_556
Na2 O1A1 2.242(19) 10_556
